data_4314436
loop_
_publ_author_name
'Patrina Paraskevopoulou'
'Lin Ai'
'Qiuwen Wang'
'Devender Pinnapareddy'
'Rama Acharyya'
'Rupam Dinda'
'Purak Das'
'Remle \,Celenligil-\,Cetin'
'Georgios Floros'
'Yiannis Sanakis'
'Amitava Choudhury'
'Nigam P. Rath'
'Pericles Stavropoulos'

_publ_section_title
;
 Synthesis and Characterization of a Series of Structurally and
 Electronically Diverse Fe(II) Complexes Featuring a Family of
 Triphenylamido-Amine Ligands
;
_journal_name_full 'Inorganic Chemistry'
_journal_page_first 108
_journal_page_last 122
_journal_paper_doi 10.1021/ic9015838
_journal_volume 49
_journal_year 2010
_chemical_formula_sum 'C27 H36 N4'
_chemical_formula_weight 416.60
_chemical_name_systematic
; 
 ? 
;
_space_group_IT_number 14
_symmetry_cell_setting monoclinic
_symmetry_space_group_name_Hall '-P 2yn'
_symmetry_space_group_name_H-M 'P 1 21/n 1'
_atom_sites_solution_hydrogens geom
_atom_sites_solution_primary direct
_atom_sites_solution_secondary difmap
_audit_creation_method SHELXL-97
_cell_angle_alpha 90.00
_cell_angle_beta 116.252(6)
_cell_angle_gamma 90.00
_cell_formula_units_Z 4
_cell_length_a 17.311(9)
_cell_length_b 9.059(4)
_cell_length_c 17.720(9)
_cell_measurement_reflns_used 566
_cell_measurement_temperature 130(2)
_cell_measurement_theta_max 18.71
_cell_measurement_theta_min 2.20
_cell_volume 2492(2)
_computing_cell_refinement 'Bruker SMART, 1998'
_computing_data_collection 'Bruker SMART, 1998'
_computing_data_reduction 'Bruker SAINT, 1998'
_computing_molecular_graphics 'Bruker SHELXTL'
_computing_publication_material 'Bruker SHELXTL'
_computing_structure_refinement 'SHELXL-97 (Sheldrick, 1997)'
_computing_structure_solution 'SHELXS-97 (Sheldrick, 1990)'
_diffrn_ambient_temperature 130(2)
_diffrn_measured_fraction_theta_full 0.994
_diffrn_measured_fraction_theta_max 0.994
_diffrn_measurement_device_type 'CCD area detector'
_diffrn_measurement_method 'phi and omega scans'
_diffrn_radiation_monochromator graphite
_diffrn_radiation_source 'fine-focus sealed tube'
_diffrn_radiation_type MoK\a
_diffrn_radiation_wavelength 0.71073
_diffrn_reflns_av_R_equivalents 0.2579
_diffrn_reflns_av_sigmaI/netI 0.3907
_diffrn_reflns_limit_h_max 14
_diffrn_reflns_limit_h_min -20
_diffrn_reflns_limit_k_max 10
_diffrn_reflns_limit_k_min -6
_diffrn_reflns_limit_l_max 21
_diffrn_reflns_limit_l_min -21
_diffrn_reflns_number 10230
_diffrn_reflns_theta_full 25.00
_diffrn_reflns_theta_max 25.00
_diffrn_reflns_theta_min 1.37
_exptl_absorpt_coefficient_mu 0.066
_exptl_absorpt_correction_T_max 0.9954
_exptl_absorpt_correction_T_min 0.9921
_exptl_absorpt_correction_type multi-scan
_exptl_absorpt_process_details '(SADABS; Sheldrick, 2003)'
_exptl_crystal_colour 'light orange'
_exptl_crystal_density_diffrn 1.110
_exptl_crystal_density_method 'not measured'
_exptl_crystal_description irregular
_exptl_crystal_F_000 904
_exptl_crystal_size_max 0.12
_exptl_crystal_size_mid 0.11
_exptl_crystal_size_min 0.07
_refine_diff_density_max 0.286
_refine_diff_density_min -0.261
_refine_diff_density_rms 0.061
_refine_ls_extinction_coef 0.0018(13)
_refine_ls_extinction_expression Fc^*^=kFc[1+0.001xFc^2^\l^3^/sin(2\q)]^-1/4^
_refine_ls_extinction_method SHELXL
_refine_ls_goodness_of_fit_ref 0.915
_refine_ls_hydrogen_treatment constr
_refine_ls_matrix_type full
_refine_ls_number_parameters 281
_refine_ls_number_reflns 4362
_refine_ls_number_restraints 0
_refine_ls_restrained_S_all 0.915
_refine_ls_R_factor_all 0.3812
_refine_ls_R_factor_gt 0.1207
_refine_ls_shift/su_max 0.000
_refine_ls_shift/su_mean 0.000
_refine_ls_structure_factor_coef Fsqd
_refine_ls_weighting_details 'calc w=1/[\s^2^(Fo^2^)+(0.0993P)^2^+0.0000P] where P=(Fo^2^+2Fc^2^)/3'
_refine_ls_weighting_scheme calc
_refine_ls_wR_factor_gt 0.2255
_refine_ls_wR_factor_ref 0.3375
_reflns_number_gt 995
_reflns_number_total 4362
_reflns_threshold_expression >2sigma(I)
_cod_data_source_file ic9015838_si_002_16.cif
_cod_data_source_block L9H3
_cod_depositor_comments
;
The following automatic conversions were performed:

'_symmetry_cell_setting' value 'Monoclinic' changed to 'monoclinic'
according to the built-in table from CIF Core dictionary named
'cif_core.dic' version 2.4.1 from
2010-06-29.

'_exptl_absorpt_correction_type' value 'Multi-Scan'
changed to 'multi-scan' according to the built-in table from CIF Core
dictionary named 'cif_core.dic' version 2.4.1 from 2010-06-29.

Automatic conversion script
Id: cif_fix_values 1646 2011-03-28 12:23:43Z adriana 
;
_cod_database_code 4314436

loop_
_symmetry_equiv_pos_as_xyz
'x, y, z'
'-x+1/2, y+1/2, -z+1/2'
'-x, -y, -z'
'x-1/2, -y-1/2, z-1/2'

loop_
_atom_site_label
_atom_site_type_symbol
_atom_site_fract_x
_atom_site_fract_y
_atom_site_fract_z
_atom_site_U_iso_or_equiv
_atom_site_adp_type
_atom_site_occupancy
_atom_site_symmetry_multiplicity
_atom_site_calc_flag
_atom_site_refinement_flags
_atom_site_disorder_assembly
_atom_site_disorder_group
N1 N 0.2942(4) 0.6417(8) 0.0310(4) 0.043(2) Uani 1 1 d . . .
C1 C 0.2132(6) 0.7050(11) 0.0215(5) 0.053(3) Uani 1 1 d . . .
C2 C 0.1408(6) 0.6141(12) -0.0202(5) 0.053(3) Uani 1 1 d . . .
C3 C 0.0596(6) 0.6735(12) -0.0302(5) 0.059(3) Uani 1 1 d . . .
H3A H 0.0082 0.6184 -0.0596 0.071 Uiso 1 1 calc R . .
C4 C 0.0563(7) 0.8100(12) 0.0029(6) 0.068(3) Uani 1 1 d . . .
H4A H 0.0023 0.8472 -0.0039 0.081 Uiso 1 1 calc R . .
C5 C 0.1301(8) 0.8945(12) 0.0458(6) 0.064(3) Uani 1 1 d . . .
H5A H 0.1263 0.9887 0.0674 0.077 Uiso 1 1 calc R . .
C6 C 0.2106(7) 0.8393(12) 0.0571(6) 0.064(3) Uani 1 1 d . . .
H6A H 0.2620 0.8934 0.0885 0.077 Uiso 1 1 calc R . .
N2 N 0.1490(5) 0.4734(9) -0.0446(5) 0.074(3) Uani 1 1 d . . .
H2A H 0.2009 0.4344 -0.0234 0.088 Uiso 1 1 calc R . .
C7 C 0.0765(7) 0.3830(11) -0.1039(6) 0.074(4) Uani 1 1 d . . .
H7A H 0.0258 0.3825 -0.0909 0.089 Uiso 1 1 calc R . .
C8 C 0.1139(7) 0.2321(14) -0.1007(7) 0.106(5) Uani 1 1 d . . .
H8A H 0.1312 0.1891 -0.0448 0.158 Uiso 1 1 calc R . .
H8B H 0.1642 0.2400 -0.1121 0.158 Uiso 1 1 calc R . .
H8C H 0.0705 0.1687 -0.1432 0.158 Uiso 1 1 calc R . .
C9 C 0.0552(8) 0.4375(13) -0.1903(6) 0.130(6) Uani 1 1 d . . .
H9A H 0.0300 0.5364 -0.1977 0.194 Uiso 1 1 calc R . .
H9B H 0.0137 0.3703 -0.2319 0.194 Uiso 1 1 calc R . .
H9C H 0.1078 0.4414 -0.1981 0.194 Uiso 1 1 calc R . .
C10 C 0.3093(5) 0.6421(11) -0.0420(6) 0.048(2) Uani 1 1 d . . .
C11 C 0.3497(5) 0.5168(12) -0.0565(6) 0.049(3) Uani 1 1 d . . .
C12 C 0.3624(6) 0.5155(11) -0.1287(6) 0.062(3) Uani 1 1 d . . .
H12A H 0.3902 0.4332 -0.1392 0.075 Uiso 1 1 calc R . .
C13 C 0.3352(7) 0.6319(13) -0.1860(6) 0.073(3) Uani 1 1 d . . .
H13A H 0.3443 0.6279 -0.2350 0.088 Uiso 1 1 calc R . .
C14 C 0.2951(8) 0.7532(12) -0.1717(7) 0.083(4) Uani 1 1 d . . .
H14A H 0.2764 0.8323 -0.2109 0.100 Uiso 1 1 calc R . .
C15 C 0.2820(6) 0.7591(11) -0.0991(6) 0.062(3) Uani 1 1 d . . .
H15A H 0.2547 0.8424 -0.0888 0.074 Uiso 1 1 calc R . .
N3 N 0.3670(4) 0.3987(8) -0.0028(4) 0.048(2) Uani 1 1 d . . .
H3B H 0.3477 0.4014 0.0355 0.058 Uiso 1 1 calc R . .
C16 C 0.4157(6) 0.2687(11) -0.0059(6) 0.060(3) Uani 1 1 d . . .
H16A H 0.4650 0.3029 -0.0164 0.072 Uiso 1 1 calc R . .
C17 C 0.3613(6) 0.1606(9) -0.0765(6) 0.059(3) Uani 1 1 d . . .
H17A H 0.3399 0.2110 -0.1310 0.089 Uiso 1 1 calc R . .
H17B H 0.3125 0.1258 -0.0674 0.089 Uiso 1 1 calc R . .
H17C H 0.3970 0.0763 -0.0761 0.089 Uiso 1 1 calc R . .
C18 C 0.4518(6) 0.1926(11) 0.0784(6) 0.088(4) Uani 1 1 d . . .
H18A H 0.4883 0.2617 0.1223 0.132 Uiso 1 1 calc R . .
H18B H 0.4861 0.1072 0.0775 0.132 Uiso 1 1 calc R . .
H18C H 0.4044 0.1595 0.0903 0.132 Uiso 1 1 calc R . .
C19 C 0.3669(5) 0.6439(10) 0.1139(5) 0.046(2) Uani 1 1 d . . .
C20 C 0.3639(5) 0.5562(10) 0.1775(5) 0.042(2) Uani 1 1 d . . .
C21 C 0.4342(6) 0.5553(11) 0.2558(6) 0.065(3) Uani 1 1 d . . .
H21A H 0.4320 0.4989 0.3000 0.078 Uiso 1 1 calc R . .
C22 C 0.5090(6) 0.6370(12) 0.2709(6) 0.069(3) Uani 1 1 d . . .
H22A H 0.5566 0.6350 0.3251 0.083 Uiso 1 1 calc R . .
C23 C 0.5136(6) 0.7197(11) 0.2077(7) 0.067(3) Uani 1 1 d . . .
H23A H 0.5644 0.7724 0.2170 0.081 Uiso 1 1 calc R . .
C24 C 0.4410(6) 0.7237(11) 0.1295(6) 0.057(3) Uani 1 1 d . . .
H24A H 0.4424 0.7826 0.0858 0.068 Uiso 1 1 calc R . .
N4 N 0.2903(4) 0.4739(8) 0.1599(4) 0.054(2) Uani 1 1 d . . .
H4B H 0.2485 0.4802 0.1084 0.064 Uiso 1 1 calc R . .
C25 C 0.2757(6) 0.3804(14) 0.2165(6) 0.073(3) Uani 1 1 d . . .
H25A H 0.2953 0.4349 0.2710 0.088 Uiso 1 1 calc R . .
C26 C 0.1810(7) 0.3514(12) 0.1845(6) 0.089(4) Uani 1 1 d . . .
H26A H 0.1502 0.4455 0.1755 0.134 Uiso 1 1 calc R . .
H26B H 0.1712 0.2925 0.2259 0.134 Uiso 1 1 calc R . .
H26C H 0.1597 0.2972 0.1312 0.134 Uiso 1 1 calc R . .
C27 C 0.3243(7) 0.2380(13) 0.2349(8) 0.121(5) Uani 1 1 d . . .
H27A H 0.3860 0.2584 0.2567 0.181 Uiso 1 1 calc R . .
H27B H 0.3049 0.1797 0.1832 0.181 Uiso 1 1 calc R . .
H27C H 0.3139 0.1825 0.2770 0.181 Uiso 1 1 calc R . .

loop_
_atom_site_aniso_label
_atom_site_aniso_U_11
_atom_site_aniso_U_22
_atom_site_aniso_U_33
_atom_site_aniso_U_23
_atom_site_aniso_U_13
_atom_site_aniso_U_12
N1 0.051(5) 0.044(5) 0.037(4) 0.001(4) 0.022(4) 0.002(4)
C1 0.058(7) 0.065(8) 0.037(6) -0.007(5) 0.020(5) 0.017(6)
C2 0.025(6) 0.069(8) 0.047(6) -0.009(6) -0.002(4) 0.008(6)
C3 0.033(6) 0.086(9) 0.051(6) 0.004(6) 0.011(5) 0.021(6)
C4 0.069(8) 0.071(9) 0.059(7) 0.015(7) 0.025(6) 0.036(7)
C5 0.082(9) 0.065(8) 0.047(6) 0.006(6) 0.031(6) 0.029(7)
C6 0.059(7) 0.070(8) 0.057(7) 0.008(7) 0.020(6) 0.015(6)
N2 0.048(6) 0.061(6) 0.071(6) -0.027(5) -0.011(4) 0.011(5)
C7 0.069(8) 0.056(8) 0.070(7) -0.035(7) 0.005(6) 0.004(7)
C8 0.072(9) 0.139(13) 0.105(10) -0.054(9) 0.039(7) -0.039(9)
C9 0.135(12) 0.138(13) 0.062(8) 0.009(8) -0.004(8) -0.095(10)
C10 0.037(6) 0.045(7) 0.055(6) -0.002(6) 0.015(5) -0.001(5)
C11 0.041(6) 0.065(8) 0.049(6) -0.002(6) 0.026(5) -0.014(5)
C12 0.089(8) 0.054(8) 0.059(7) -0.008(6) 0.046(6) 0.002(6)
C13 0.114(10) 0.075(9) 0.053(7) 0.003(7) 0.058(7) -0.005(8)
C14 0.126(11) 0.068(9) 0.075(8) 0.013(7) 0.064(8) 0.014(8)
C15 0.089(8) 0.045(7) 0.057(7) 0.000(6) 0.038(6) 0.000(6)
N3 0.048(5) 0.053(6) 0.059(5) 0.003(5) 0.039(4) 0.010(4)
C16 0.035(6) 0.065(7) 0.067(7) -0.024(6) 0.011(5) -0.008(6)
C17 0.056(7) 0.047(6) 0.084(7) 0.005(6) 0.039(6) 0.009(5)
C18 0.069(8) 0.077(9) 0.083(8) 0.009(7) 0.001(6) 0.050(6)
C19 0.025(5) 0.068(7) 0.033(5) -0.013(5) 0.001(4) -0.012(5)
C20 0.039(6) 0.057(7) 0.025(5) -0.003(5) 0.008(5) 0.001(5)
C21 0.045(7) 0.090(9) 0.049(6) -0.020(6) 0.010(5) -0.014(6)
C22 0.047(7) 0.088(9) 0.054(7) -0.022(7) 0.004(6) -0.009(6)
C23 0.054(7) 0.085(9) 0.064(7) -0.034(7) 0.026(6) -0.039(6)
C24 0.052(7) 0.070(8) 0.055(7) -0.017(6) 0.030(6) -0.005(6)
N4 0.042(5) 0.074(6) 0.038(4) 0.007(5) 0.012(4) -0.003(5)
C25 0.051(7) 0.112(11) 0.044(6) 0.009(7) 0.009(5) -0.016(7)
C26 0.074(9) 0.112(10) 0.074(8) 0.011(7) 0.026(7) -0.011(8)
C27 0.065(9) 0.100(11) 0.148(12) 0.041(10) 0.003(8) 0.001(8)

loop_
_atom_type_symbol
_atom_type_description
_atom_type_scat_dispersion_real
_atom_type_scat_dispersion_imag
_atom_type_scat_source
C C 0.0033 0.0016 'International Tables Vol C Tables 4.2.6.8 and 6.1.1.4'
H H 0.0000 0.0000 'International Tables Vol C Tables 4.2.6.8 and 6.1.1.4'
N N 0.0061 0.0033 'International Tables Vol C Tables 4.2.6.8 and 6.1.1.4'

loop_
_geom_angle_atom_site_label_1
_geom_angle_atom_site_label_2
_geom_angle_atom_site_label_3
_geom_angle
_geom_angle_site_symmetry_1
_geom_angle_site_symmetry_3
_geom_angle_publ_flag
C10 N1 C19 119.5(7) . . ?
C10 N1 C1 116.6(7) . . ?
C19 N1 C1 118.2(7) . . ?
C6 C1 C2 123.7(10) . . ?
C6 C1 N1 121.3(9) . . ?
C2 C1 N1 114.8(9) . . ?
N2 C2 C1 121.1(8) . . ?
N2 C2 C3 122.7(9) . . ?
C1 C2 C3 116.1(10) . . ?
C4 C3 C2 120.3(10) . . ?
C4 C3 H3A 119.8 . . ?
C2 C3 H3A 119.8 . . ?
C3 C4 C5 121.5(10) . . ?
C3 C4 H4A 119.2 . . ?
C5 C4 H4A 119.2 . . ?
C4 C5 C6 119.6(10) . . ?
C4 C5 H5A 120.2 . . ?
C6 C5 H5A 120.2 . . ?
C1 C6 C5 118.6(10) . . ?
C1 C6 H6A 120.7 . . ?
C5 C6 H6A 120.7 . . ?
C2 N2 C7 124.3(8) . . ?
C2 N2 H2A 117.8 . . ?
C7 N2 H2A 117.8 . . ?
N2 C7 C9 107.1(9) . . ?
N2 C7 C8 105.1(9) . . ?
C9 C7 C8 104.2(10) . . ?
N2 C7 H7A 113.2 . . ?
C9 C7 H7A 113.2 . . ?
C8 C7 H7A 113.2 . . ?
C7 C8 H8A 109.5 . . ?
C7 C8 H8B 109.5 . . ?
H8A C8 H8B 109.5 . . ?
C7 C8 H8C 109.5 . . ?
H8A C8 H8C 109.5 . . ?
H8B C8 H8C 109.5 . . ?
C7 C9 H9A 109.5 . . ?
C7 C9 H9B 109.5 . . ?
H9A C9 H9B 109.5 . . ?
C7 C9 H9C 109.5 . . ?
H9A C9 H9C 109.5 . . ?
H9B C9 H9C 109.5 . . ?
C15 C10 C11 120.8(9) . . ?
C15 C10 N1 121.3(9) . . ?
C11 C10 N1 117.8(8) . . ?
N3 C11 C12 123.8(10) . . ?
N3 C11 C10 118.1(8) . . ?
C12 C11 C10 117.8(10) . . ?
C11 C12 C13 121.6(10) . . ?
C11 C12 H12A 119.2 . . ?
C13 C12 H12A 119.2 . . ?
C14 C13 C12 120.2(9) . . ?
C14 C13 H13A 119.9 . . ?
C12 C13 H13A 119.9 . . ?
C13 C14 C15 119.8(10) . . ?
C13 C14 H14A 120.1 . . ?
C15 C14 H14A 120.1 . . ?
C10 C15 C14 119.8(10) . . ?
C10 C15 H15A 120.1 . . ?
C14 C15 H15A 120.1 . . ?
C11 N3 C16 123.5(8) . . ?
C11 N3 H3B 118.2 . . ?
C16 N3 H3B 118.2 . . ?
N3 C16 C18 108.9(8) . . ?
N3 C16 C17 112.8(7) . . ?
C18 C16 C17 110.6(8) . . ?
N3 C16 H16A 108.2 . . ?
C18 C16 H16A 108.2 . . ?
C17 C16 H16A 108.2 . . ?
C16 C17 H17A 109.5 . . ?
C16 C17 H17B 109.5 . . ?
H17A C17 H17B 109.5 . . ?
C16 C17 H17C 109.5 . . ?
H17A C17 H17C 109.5 . . ?
H17B C17 H17C 109.5 . . ?
C16 C18 H18A 109.5 . . ?
C16 C18 H18B 109.5 . . ?
H18A C18 H18B 109.5 . . ?
C16 C18 H18C 109.5 . . ?
H18A C18 H18C 109.5 . . ?
H18B C18 H18C 109.5 . . ?
C24 C19 C20 119.7(8) . . ?
C24 C19 N1 121.3(8) . . ?
C20 C19 N1 118.9(8) . . ?
C21 C20 N4 122.4(8) . . ?
C21 C20 C19 118.8(9) . . ?
N4 C20 C19 118.8(7) . . ?
C20 C21 C22 120.9(10) . . ?
C20 C21 H21A 119.5 . . ?
C22 C21 H21A 119.5 . . ?
C23 C22 C21 120.6(9) . . ?
C23 C22 H22A 119.7 . . ?
C21 C22 H22A 119.7 . . ?
C22 C23 C24 118.0(9) . . ?
C22 C23 H23A 121.0 . . ?
C24 C23 H23A 121.0 . . ?
C19 C24 C23 121.9(9) . . ?
C19 C24 H24A 119.0 . . ?
C23 C24 H24A 119.0 . . ?
C20 N4 C25 126.5(7) . . ?
C20 N4 H4B 116.8 . . ?
C25 N4 H4B 116.8 . . ?
N4 C25 C27 114.2(10) . . ?
N4 C25 C26 110.1(8) . . ?
C27 C25 C26 110.3(10) . . ?
N4 C25 H25A 107.3 . . ?
C27 C25 H25A 107.3 . . ?
C26 C25 H25A 107.3 . . ?
C25 C26 H26A 109.5 . . ?
C25 C26 H26B 109.5 . . ?
H26A C26 H26B 109.5 . . ?
C25 C26 H26C 109.5 . . ?
H26A C26 H26C 109.5 . . ?
H26B C26 H26C 109.5 . . ?
C25 C27 H27A 109.5 . . ?
C25 C27 H27B 109.5 . . ?
H27A C27 H27B 109.5 . . ?
C25 C27 H27C 109.5 . . ?
H27A C27 H27C 109.5 . . ?
H27B C27 H27C 109.5 . . ?

loop_
_geom_bond_atom_site_label_1
_geom_bond_atom_site_label_2
_geom_bond_distance
_geom_bond_site_symmetry_2
_geom_bond_publ_flag
N1 C10 1.427(10) . ?
N1 C19 1.452(9) . ?
N1 C1 1.454(10) . ?
C1 C6 1.380(12) . ?
C1 C2 1.406(12) . ?
C2 N2 1.373(11) . ?
C2 C3 1.440(11) . ?
C3 C4 1.380(12) . ?
C3 H3A 0.9500 . ?
C4 C5 1.393(12) . ?
C4 H4A 0.9500 . ?
C5 C6 1.409(12) . ?
C5 H5A 0.9500 . ?
C6 H6A 0.9500 . ?
N2 C7 1.478(11) . ?
N2 H2A 0.8800 . ?
C7 C9 1.492(13) . ?
C7 C8 1.503(13) . ?
C7 H7A 1.0000 . ?
C8 H8A 0.9800 . ?
C8 H8B 0.9800 . ?
C8 H8C 0.9800 . ?
C9 H9A 0.9800 . ?
C9 H9B 0.9800 . ?
C9 H9C 0.9800 . ?
C10 C15 1.395(11) . ?
C10 C11 1.416(11) . ?
C11 N3 1.374(10) . ?
C11 C12 1.388(11) . ?
C12 C13 1.394(12) . ?
C12 H12A 0.9500 . ?
C13 C14 1.382(12) . ?
C13 H13A 0.9500 . ?
C14 C15 1.403(12) . ?
C14 H14A 0.9500 . ?
C15 H15A 0.9500 . ?
N3 C16 1.464(10) . ?
N3 H3B 0.8800 . ?
C16 C18 1.508(12) . ?
C16 C17 1.539(11) . ?
C16 H16A 1.0000 . ?
C17 H17A 0.9800 . ?
C17 H17B 0.9800 . ?
C17 H17C 0.9800 . ?
C18 H18A 0.9800 . ?
C18 H18B 0.9800 . ?
C18 H18C 0.9800 . ?
C19 C24 1.388(11) . ?
C19 C20 1.399(11) . ?
C20 C21 1.383(11) . ?
C20 N4 1.387(10) . ?
C21 C22 1.411(12) . ?
C21 H21A 0.9500 . ?
C22 C23 1.378(12) . ?
C22 H22A 0.9500 . ?
C23 C24 1.401(12) . ?
C23 H23A 0.9500 . ?
C24 H24A 0.9500 . ?
N4 C25 1.419(10) . ?
N4 H4B 0.8800 . ?
C25 C27 1.495(13) . ?
C25 C26 1.503(12) . ?
C25 H25A 1.0000 . ?
C26 H26A 0.9800 . ?
C26 H26B 0.9800 . ?
C26 H26C 0.9800 . ?
C27 H27A 0.9800 . ?
C27 H27B 0.9800 . ?
C27 H27C 0.9800 . ?

loop_
_cod_related_entry_id
_cod_related_entry_database
_cod_related_entry_code
1 ChemSpider 30660946
